data_7118585
loop_
_publ_author_name
'Jha, Abadh Kishor'
'Jain, Nidhi'

_publ_section_title
;
 The microwave-assisted ortho-alkylation of azine N-oxides with
 N-tosylhydrazones catalyzed by copper(i) iodide.
;
_journal_issue 9
_journal_name_full 'Chemical communications (Cambridge, England)'
_journal_page_first 1831
_journal_page_last 1834
_journal_paper_doi 10.1039/c5cc07833d
_journal_volume 52
_journal_year 2016
_chemical_formula_moiety 'C13 H13 N O2'
_chemical_formula_sum 'C13 H13 N O2'
_chemical_formula_weight 215.24
_chemical_name_systematic
; 
 ? 
;
_space_group_IT_number 61
_symmetry_cell_setting orthorhombic
_symmetry_space_group_name_Hall '-P 2ac 2ab'
_symmetry_space_group_name_H-M 'P b c a'
_atom_sites_solution_hydrogens geom
_atom_sites_solution_primary direct
_atom_sites_solution_secondary difmap
_audit_creation_method SHELXL-97
_audit_update_record
;
2015-08-10 deposited with the CCDC.
2015-11-30 downloaded from the CCDC.
;
_cell_angle_alpha 90.00
_cell_angle_beta 90.00
_cell_angle_gamma 90.00
_cell_formula_units_Z 8
_cell_length_a 13.273(4)
_cell_length_b 8.870(3)
_cell_length_c 18.749(6)
_cell_measurement_temperature 273(2)
_cell_volume 2207.3(12)
_computing_cell_refinement 'Bruker SMART'
_computing_data_collection 'Bruker SMART'
_computing_data_reduction 'Bruker SAINT'
_computing_molecular_graphics 'Bruker SHELXTL'
_computing_publication_material 'Bruker SHELXTL'
_computing_structure_refinement 'SHELXL-97 (Sheldrick, 1997)'
_computing_structure_solution 'SHELXS-97 (Sheldrick, 1990)'
_diffrn_ambient_temperature 273(2)
_diffrn_measured_fraction_theta_full 0.981
_diffrn_measured_fraction_theta_max 0.981
_diffrn_measurement_device_type 'CCD area detector'
_diffrn_measurement_method 'phi and omega scans'
_diffrn_radiation_monochromator graphite
_diffrn_radiation_source 'fine-focus sealed tube'
_diffrn_radiation_type MoK\a
_diffrn_radiation_wavelength 0.71073
_diffrn_reflns_av_R_equivalents 0.1058
_diffrn_reflns_av_sigmaI/netI 0.0801
_diffrn_reflns_limit_h_max 13
_diffrn_reflns_limit_h_min -14
_diffrn_reflns_limit_k_max 10
_diffrn_reflns_limit_k_min -6
_diffrn_reflns_limit_l_max 22
_diffrn_reflns_limit_l_min -22
_diffrn_reflns_number 8808
_diffrn_reflns_theta_full 25.00
_diffrn_reflns_theta_max 25.00
_diffrn_reflns_theta_min 2.17
_exptl_absorpt_coefficient_mu 0.088
_exptl_absorpt_correction_T_max 0.978
_exptl_absorpt_correction_T_min 0.967
_exptl_absorpt_correction_type multi-scan
_exptl_absorpt_process_details '(SADABS; Sheldrick, 1996)'
_exptl_crystal_colour colourless
_exptl_crystal_density_diffrn 1.295
_exptl_crystal_density_meas 1.295
_exptl_crystal_density_method 'not measured'
_exptl_crystal_description cube
_exptl_crystal_F_000 912
_exptl_crystal_size_max 0.35
_exptl_crystal_size_mid 0.33
_exptl_crystal_size_min 0.29
_refine_diff_density_max 0.202
_refine_diff_density_min -0.173
_refine_diff_density_rms 0.047
_refine_ls_extinction_method none
_refine_ls_goodness_of_fit_ref 1.199
_refine_ls_hydrogen_treatment mixed
_refine_ls_matrix_type full
_refine_ls_number_parameters 146
_refine_ls_number_reflns 1908
_refine_ls_number_restraints 0
_refine_ls_restrained_S_all 1.199
_refine_ls_R_factor_all 0.1464
_refine_ls_R_factor_gt 0.0951
_refine_ls_shift/su_max 0.002
_refine_ls_shift/su_mean 0.000
_refine_ls_structure_factor_coef Fsqd
_refine_ls_weighting_details 'calc w=1/[\s^2^(Fo^2^)+(0.0563P)^2^+0.8482P] where P=(Fo^2^+2Fc^2^)/3'
_refine_ls_weighting_scheme calc
_refine_ls_wR_factor_gt 0.1646
_refine_ls_wR_factor_ref 0.1831
_reflns_number_gt 1281
_reflns_number_total 1908
_reflns_threshold_expression >2sigma(I)
_cod_data_source_file c5cc07833d2.cif
_cod_data_source_block added_by_encifer
_cod_original_cell_volume 2207.2(12)
_cod_original_sg_symbol_H-M Pbca
_cod_database_code 7118585

loop_
_symmetry_equiv_pos_as_xyz
'x, y, z'
'-x+1/2, -y, z+1/2'
'-x, y+1/2, -z+1/2'
'x+1/2, -y+1/2, -z'
'-x, -y, -z'
'x-1/2, y, -z-1/2'
'x, -y-1/2, z-1/2'
'-x-1/2, y-1/2, z'

loop_
_atom_site_label
_atom_site_type_symbol
_atom_site_fract_x
_atom_site_fract_y
_atom_site_fract_z
_atom_site_U_iso_or_equiv
_atom_site_adp_type
_atom_site_occupancy
_atom_site_symmetry_multiplicity
_atom_site_calc_flag
_atom_site_refinement_flags
N1 N 0.6375(3) 0.0335(4) 0.57497(16) 0.0327(8) Uani 1 1 d .
O1 O 0.7239(2) 0.0926(3) 0.55810(16) 0.0513(9) Uani 1 1 d .
O2 O 0.2451(2) 0.6281(4) 0.69019(15) 0.0591(10) Uani 1 1 d .
C1 C 0.6276(3) -0.1180(4) 0.5793(2) 0.0397(11) Uani 1 1 d .
H1 H 0.6830 -0.1788 0.5694 0.048 Uiso 1 1 calc R
C5 C 0.5565(3) 0.1242(4) 0.58888(18) 0.0288(10) Uani 1 1 d .
C4 C 0.4667(3) 0.0582(4) 0.6064(2) 0.0356(10) Uani 1 1 d .
H4 H 0.4112 0.1194 0.6154 0.043 Uiso 1 1 calc R
C7 C 0.4898(3) 0.3854(4) 0.61251(19) 0.0304(10) Uani 1 1 d .
C10 C 0.3286(3) 0.5484(5) 0.6683(2) 0.0376(11) Uani 1 1 d .
C8 C 0.4088(3) 0.4267(4) 0.5703(2) 0.0372(11) Uani 1 1 d .
H8 H 0.4081 0.3989 0.5225 0.045 Uiso 1 1 calc R
C2 C 0.5387(3) -0.1834(5) 0.5976(2) 0.0416(11) Uani 1 1 d .
H2 H 0.5340 -0.2877 0.6011 0.050 Uiso 1 1 calc R
C12 C 0.4875(3) 0.4285(5) 0.6834(2) 0.0413(11) Uani 1 1 d .
H12 H 0.5408 0.4018 0.7131 0.050 Uiso 1 1 calc R
C11 C 0.4078(3) 0.5107(5) 0.7113(2) 0.0403(11) Uani 1 1 d .
H11 H 0.4082 0.5398 0.7589 0.048 Uiso 1 1 calc R
C6 C 0.5754(3) 0.2910(4) 0.5840(2) 0.0361(10) Uani 1 1 d .
H6A H 0.5870 0.3175 0.5344 0.043 Uiso 1 1 calc R
H6B H 0.6362 0.3149 0.6104 0.043 Uiso 1 1 calc R
C3 C 0.4557(3) -0.0953(5) 0.6111(2) 0.0434(11) Uani 1 1 d .
H3 H 0.3940 -0.1384 0.6231 0.052 Uiso 1 1 calc R
C9 C 0.3291(3) 0.5079(5) 0.5974(2) 0.0396(11) Uani 1 1 d .
H9 H 0.2758 0.5354 0.5679 0.047 Uiso 1 1 calc R
C13 C 0.2346(4) 0.6619(6) 0.7633(2) 0.0727(16) Uani 1 1 d .
H13A H 0.2394 0.5706 0.7906 0.109 Uiso 1 1 calc R
H13B H 0.1701 0.7079 0.7714 0.109 Uiso 1 1 calc R
H13C H 0.2870 0.7300 0.7776 0.109 Uiso 1 1 calc R

loop_
_atom_site_aniso_label
_atom_site_aniso_U_11
_atom_site_aniso_U_22
_atom_site_aniso_U_33
_atom_site_aniso_U_23
_atom_site_aniso_U_13
_atom_site_aniso_U_12
N1 0.028(2) 0.038(2) 0.0326(17) -0.0070(15) 0.0009(15) 0.0023(18)
O1 0.0281(18) 0.054(2) 0.072(2) -0.0118(16) 0.0150(16) -0.0058(16)
O2 0.042(2) 0.084(2) 0.0514(18) -0.0144(17) -0.0073(16) 0.0273(18)
C1 0.047(3) 0.029(2) 0.043(2) -0.0085(19) -0.005(2) 0.006(2)
C5 0.030(3) 0.032(2) 0.0243(19) -0.0007(16) 0.0027(17) 0.003(2)
C4 0.025(3) 0.036(2) 0.046(2) -0.0003(19) 0.003(2) 0.003(2)
C7 0.034(3) 0.023(2) 0.035(2) 0.0041(17) 0.0028(18) -0.0007(18)
C10 0.032(3) 0.041(3) 0.040(2) -0.005(2) -0.004(2) 0.006(2)
C8 0.045(3) 0.039(2) 0.027(2) -0.0035(18) -0.002(2) 0.000(2)
C2 0.054(3) 0.031(2) 0.039(2) -0.0004(19) 0.000(2) 0.000(2)
C12 0.038(3) 0.048(3) 0.038(2) 0.004(2) -0.010(2) 0.006(2)
C11 0.040(3) 0.048(3) 0.033(2) -0.0056(19) -0.004(2) 0.009(2)
C6 0.033(3) 0.031(2) 0.044(2) -0.0013(19) 0.009(2) -0.003(2)
C3 0.040(3) 0.039(3) 0.051(3) 0.003(2) 0.002(2) -0.009(2)
C9 0.039(3) 0.043(3) 0.037(2) 0.004(2) -0.014(2) 0.003(2)
C13 0.069(4) 0.093(4) 0.056(3) -0.022(3) 0.007(3) 0.021(3)

loop_
_atom_type_symbol
_atom_type_description
_atom_type_scat_dispersion_real
_atom_type_scat_dispersion_imag
_atom_type_scat_source
C C 0.0033 0.0016 'International Tables Vol C Tables 4.2.6.8 and 6.1.1.4'
H H 0.0000 0.0000 'International Tables Vol C Tables 4.2.6.8 and 6.1.1.4'
N N 0.0061 0.0033 'International Tables Vol C Tables 4.2.6.8 and 6.1.1.4'
O O 0.0106 0.0060 'International Tables Vol C Tables 4.2.6.8 and 6.1.1.4'

loop_
_geom_angle_atom_site_label_1
_geom_angle_atom_site_label_2
_geom_angle_atom_site_label_3
_geom_angle
O1 N1 C1 120.0(3)
O1 N1 C5 120.2(3)
C1 N1 C5 119.8(4)
C10 O2 C13 118.6(3)
N1 C1 C2 121.5(4)
C4 C5 N1 118.6(3)
C4 C5 C6 125.6(3)
N1 C5 C6 115.8(3)
C5 C4 C3 122.2(4)
C12 C7 C8 117.3(4)
C12 C7 C6 120.7(4)
C8 C7 C6 121.9(3)
C11 C10 C9 120.1(4)
C11 C10 O2 124.7(4)
C9 C10 O2 115.2(4)
C9 C8 C7 121.6(4)
C1 C2 C3 120.0(4)
C7 C12 C11 121.6(4)
C10 C11 C12 119.6(4)
C5 C6 C7 113.5(3)
C4 C3 C2 117.8(4)
C10 C9 C8 119.8(4)

loop_
_geom_bond_atom_site_label_1
_geom_bond_atom_site_label_2
_geom_bond_distance
N1 O1 1.301(4)
N1 C1 1.352(5)
N1 C5 1.368(4)
O2 C10 1.377(5)
O2 C13 1.409(5)
C1 C2 1.360(5)
C5 C4 1.368(5)
C5 C6 1.503(5)
C4 C3 1.372(5)
C7 C12 1.383(5)
C7 C8 1.385(5)
C7 C6 1.510(5)
C10 C11 1.366(5)
C10 C9 1.376(5)
C8 C9 1.377(5)
C2 C3 1.374(5)
C12 C11 1.387(5)
